data_7011567
loop_
_publ_author_name
'Allen, David W.'
'Berridge, Rory'
'Bricklebank, Neil'
'Cerrada, Elena'
'Light, Mark E.'
'Hursthouse, Michael B.'
'Laguna, Mariano'
'Moreno, Ana'
'Skabara, Peter J.'

_publ_section_title
;
 A new family of sulfur-rich ligands based on the dmit system:
 synthesis and metal complexation of 4--4'-covalently bridged
 bis(2-thioxo-1,3-dithiol-5-thiolato) units
;
_journal_issue 13
_journal_name_full 'Journal of the Chemical Society, Dalton Transactions'
_journal_page_first 2654
_journal_paper_doi 10.1039/b201615j
_journal_year 2002
_chemical_formula_sum 'C24 H18 N2 Ni S10'
_chemical_formula_weight 713.71
_chemical_name_systematic
; 
? 
;
_space_group_IT_number 2
_symmetry_cell_setting triclinic
_symmetry_space_group_name_Hall '-P 1'
_symmetry_space_group_name_H-M 'P -1'
_atom_sites_solution_hydrogens geom
_atom_sites_solution_primary direct
_atom_sites_solution_secondary difmap
_audit_creation_method SHELXL-97
_cell_angle_alpha 76.558(3)
_cell_angle_beta 86.314(3)
_cell_angle_gamma 67.969(3)
_cell_formula_units_Z 2
_cell_length_a 9.5662(6)
_cell_length_b 12.5254(8)
_cell_length_c 14.0131(8)
_cell_measurement_reflns_used 4319
_cell_measurement_temperature 150(2)
_cell_measurement_theta_max 23.25
_cell_measurement_theta_min 2.95
_cell_volume 1513.33(17)
_computing_cell_refinement
;
DENZO (Otwinowski and MInor, 1997), COLLECT (Hooft, 1998)
;
_computing_data_collection
;
DENZO (Otwinowski and Minor, 1997), COLLECT (Hooft, 1998)
;
_computing_data_reduction
;
DENZO (Otwinowski and MInor, 1997), COLLECT (Hooft, 1998),
MAXUS (Mackay et al., 1998)
;
_computing_molecular_graphics 'ORTEP-III (Burnett et al., 1996)'
_computing_publication_material 'WINGX (Farrugia (1998)'
_computing_structure_refinement 'SHELXL-97 (Sheldrick, 1997)'
_computing_structure_solution 'SHELXS-97 (Sheldrick, 1990)'
_diffrn_ambient_temperature 150(2)
_diffrn_detector_area_resol_mean '9.091 pixels/mm'
_diffrn_measured_fraction_theta_full 0.993
_diffrn_measured_fraction_theta_max 0.993
_diffrn_measurement_device_type 'Bruker Nonius Kappa CCD'
_diffrn_measurement_method 'phi and omega scans to fill Ewald sphere'
_diffrn_radiation_monochromator graphite
_diffrn_radiation_source 'Bruker Nonius FR591 Rotating anode'
_diffrn_radiation_type MoK\a
_diffrn_radiation_wavelength 0.71073
_diffrn_reflns_av_R_equivalents 0.1189
_diffrn_reflns_av_sigmaI/netI 0.0918
_diffrn_reflns_limit_h_max 10
_diffrn_reflns_limit_h_min -10
_diffrn_reflns_limit_k_max 13
_diffrn_reflns_limit_k_min -13
_diffrn_reflns_limit_l_max 15
_diffrn_reflns_limit_l_min -15
_diffrn_reflns_number 18864
_diffrn_reflns_theta_full 23.25
_diffrn_reflns_theta_max 23.25
_diffrn_reflns_theta_min 2.95
_diffrn_standards_decay_% 0
_diffrn_standards_interval_count 0
_diffrn_standards_interval_time 0
_diffrn_standards_number 0
_exptl_absorpt_coefficient_mu 1.350
_exptl_absorpt_correction_T_max 0.8768
_exptl_absorpt_correction_T_min 0.7740
_exptl_absorpt_correction_type multi-scan
_exptl_crystal_density_diffrn 1.566
_exptl_crystal_density_method 'not measured'
_exptl_crystal_F_000 728
_exptl_crystal_size_max 0.20
_exptl_crystal_size_mid 0.20
_exptl_crystal_size_min 0.10
_refine_diff_density_max 0.502
_refine_diff_density_min -0.463
_refine_diff_density_rms 0.085
_refine_ls_extinction_method none
_refine_ls_goodness_of_fit_ref 1.017
_refine_ls_hydrogen_treatment constr
_refine_ls_matrix_type full
_refine_ls_number_parameters 334
_refine_ls_number_reflns 4319
_refine_ls_number_restraints 0
_refine_ls_restrained_S_all 1.017
_refine_ls_R_factor_all 0.1009
_refine_ls_R_factor_gt 0.0517
_refine_ls_shift/su_max 0.000
_refine_ls_shift/su_mean 0.000
_refine_ls_structure_factor_coef Fsqd
_refine_ls_weighting_details 'w=1/[\s^2^(Fo^2^)+(0.0599P)^2^+0.1975P] where P=(Fo^2^+2Fc^2^)/3'
_refine_ls_weighting_scheme calc
_refine_ls_wR_factor_gt 0.1149
_refine_ls_wR_factor_ref 0.1364
_reflns_number_gt 2692
_reflns_number_total 4319
_reflns_threshold_expression >2sigma(I)
_cod_data_source_file b201615j.txt
_cod_data_source_block s92
_cod_depositor_comments
;
The following automatic conversions were performed:
'_symmetry_cell_setting' value 'Triclinic' changed to 'triclinic'
according to '/home/saulius/struct/CIF-dictionaries/cif_core.dic'
dictionary named 'cif_core.dic' version 2.4.1 from 2010-06-29.

Automatic conversion script
Id: cif_fix_enum 1527 2010-12-29 10:47:43Z saulius 

The following automatic conversions were performed:

'_refine_ls_weighting_scheme' value 'calc
w=1/[\s^2^(Fo^2^)+(0.0599P)^2^+0.1975P] where P=(Fo^2^+2Fc^2^)/3' was
changed to 'calc'. New tag '_refine_ls_weighting_details' was
created. The value of the new tag was set to
'w=1/[\s^2^(Fo^2^)+(0.0599P)^2^+0.1975P] where P=(Fo^2^+2Fc^2^)/3'.

Automatic conversion script
Id: cif_fix_values 3143 2015-03-26 13:38:13Z robertas 
;
_cod_original_cell_volume 1513.32(16)
_cod_original_sg_symbol_H-M P-1
_cod_database_code 7011567

loop_
_symmetry_equiv_pos_as_xyz
'x, y, z'
'-x, -y, -z'

loop_
_atom_site_label
_atom_site_type_symbol
_atom_site_fract_x
_atom_site_fract_y
_atom_site_fract_z
_atom_site_U_iso_or_equiv
_atom_site_adp_type
_atom_site_occupancy
_atom_site_calc_flag
_atom_site_refinement_flags
_atom_site_disorder_assembly
_atom_site_disorder_group
Ni1 Ni 0.65980(8) 0.18777(7) 0.21538(5) 0.0422(3) Uani 1 d . . .
S1 S 0.62186(17) 0.20817(16) 0.04267(11) 0.0560(5) Uani 1 d . . .
S2 S 0.39614(16) 0.34932(14) 0.20167(11) 0.0429(4) Uani 1 d . . .
S10 S 0.69610(18) 0.17915(16) 0.38416(11) 0.0534(5) Uani 1 d . . .
S6 S 0.81507(17) 0.32200(15) 0.18179(11) 0.0473(4) Uani 1 d . . .
S5 S 0.13967(17) 0.36425(16) 0.07604(12) 0.0534(5) Uani 1 d . . .
S3 S 0.3383(2) 0.22544(16) -0.04830(12) 0.0585(5) Uani 1 d . . .
S9 S 0.9494(2) 0.18917(18) 0.48614(12) 0.0661(6) Uani 1 d . . .
S7 S 1.05010(19) 0.32013(18) 0.31839(13) 0.0658(6) Uani 1 d . . .
S4 S 0.0090(2) 0.3099(2) -0.08580(15) 0.0850(7) Uani 1 d . . .
S8 S 1.2023(2) 0.2638(2) 0.51319(16) 0.0973(8) Uani 1 d . . .
C3 C 0.3319(6) 0.3191(6) 0.1007(4) 0.0452(16) Uani 1 d . . .
N1 N 0.8694(5) 0.0550(4) 0.2042(3) 0.0464(13) Uani 1 d . . .
C2 C 0.1526(7) 0.2999(6) -0.0211(4) 0.0518(17) Uani 1 d . . .
C1 C 0.4283(6) 0.2583(5) 0.0401(4) 0.0431(15) Uani 1 d . . .
C14 C 0.8457(6) 0.2242(5) 0.3770(4) 0.0456(16) Uani 1 d . . .
C12 C 0.8956(6) 0.2834(6) 0.2990(4) 0.0474(16) Uani 1 d . . .
C13 C 1.0724(7) 0.2609(7) 0.4420(5) 0.0610(19) Uani 1 d . . .
C4 C 0.4083(7) 0.4948(5) 0.1501(5) 0.0571(18) Uani 1 d . . .
H4A H 0.4801 0.4898 0.0957 0.068 Uiso 1 calc R . .
H4B H 0.3082 0.5536 0.1245 0.068 Uiso 1 calc R . .
C10 C 0.6111(7) 0.5249(5) 0.2373(4) 0.0489(16) Uani 1 d . . .
C5 C 0.4622(7) 0.5301(5) 0.2325(5) 0.0475(16) Uani 1 d . . .
C15 C 0.9623(7) 0.0660(6) 0.1301(5) 0.0535(17) Uani 1 d . . .
H15 H 0.9350 0.1398 0.0839 0.064 Uiso 1 calc R . .
C11 C 0.7240(7) 0.4832(6) 0.1630(5) 0.0570(18) Uani 1 d . . .
H11A H 0.8031 0.5163 0.1631 0.068 Uiso 1 calc R . .
H11B H 0.6736 0.5151 0.0973 0.068 Uiso 1 calc R . .
C19 C 0.9117(7) -0.0498(6) 0.2682(4) 0.0550(18) Uani 1 d . . .
H19 H 0.8503 -0.0600 0.3230 0.066 Uiso 1 calc R . .
N2 N 0.5409(5) 0.0738(4) 0.2617(3) 0.0442(12) Uani 1 d . . .
C16 C 1.0937(7) -0.0222(7) 0.1169(5) 0.063(2) Uani 1 d . . .
H16 H 1.1552 -0.0098 0.0628 0.076 Uiso 1 calc R . .
C24 C 0.4527(6) 0.0837(6) 0.3397(4) 0.0473(16) Uani 1 d . . .
H24 H 0.4390 0.1472 0.3700 0.057 Uiso 1 calc R . .
C9 C 0.6519(9) 0.5599(6) 0.3154(5) 0.066(2) Uani 1 d . . .
H9 H 0.7514 0.5581 0.3197 0.079 Uiso 1 calc R . .
C6 C 0.3646(8) 0.5672(6) 0.3038(5) 0.063(2) Uani 1 d . . .
H6 H 0.2641 0.5709 0.2998 0.076 Uiso 1 calc R . .
C20 C 0.5560(8) -0.0158(7) 0.2201(5) 0.067(2) Uani 1 d . . .
H20 H 0.6166 -0.0245 0.1639 0.081 Uiso 1 calc R . .
C8 C 0.5503(11) 0.5969(7) 0.3862(6) 0.080(2) Uani 1 d . . .
H8 H 0.5801 0.6209 0.4385 0.096 Uiso 1 calc R . .
C18 C 1.0410(8) -0.1434(6) 0.2575(5) 0.065(2) Uani 1 d . . .
H18 H 1.0646 -0.2180 0.3020 0.077 Uiso 1 calc R . .
C17 C 1.1353(8) -0.1280(7) 0.1821(5) 0.072(2) Uani 1 d . . .
H17 H 1.2278 -0.1902 0.1757 0.086 Uiso 1 calc R . .
C7 C 0.4074(9) 0.5994(6) 0.3816(6) 0.073(2) Uani 1 d . . .
H7 H 0.3379 0.6230 0.4313 0.088 Uiso 1 calc R . .
C23 C 0.3806(7) 0.0072(6) 0.3786(5) 0.0583(18) Uani 1 d . . .
H23 H 0.3201 0.0168 0.4348 0.070 Uiso 1 calc R . .
C22 C 0.3986(9) -0.0826(7) 0.3341(6) 0.079(2) Uani 1 d . . .
H22 H 0.3487 -0.1360 0.3583 0.094 Uiso 1 calc R . .
C21 C 0.4877(10) -0.0959(7) 0.2552(6) 0.093(3) Uani 1 d . . .
H21 H 0.5029 -0.1594 0.2246 0.111 Uiso 1 calc R . .

loop_
_atom_site_aniso_label
_atom_site_aniso_U_11
_atom_site_aniso_U_22
_atom_site_aniso_U_33
_atom_site_aniso_U_23
_atom_site_aniso_U_13
_atom_site_aniso_U_12
Ni1 0.0368(4) 0.0483(6) 0.0387(4) -0.0058(4) 0.0040(3) -0.0156(4)
S1 0.0387(9) 0.0752(14) 0.0434(9) -0.0123(9) 0.0051(7) -0.0104(9)
S2 0.0371(8) 0.0514(11) 0.0421(9) -0.0127(7) 0.0011(7) -0.0173(8)
S10 0.0517(10) 0.0754(13) 0.0397(9) -0.0079(8) 0.0055(8) -0.0345(9)
S6 0.0402(9) 0.0595(12) 0.0440(9) -0.0060(8) -0.0004(7) -0.0235(8)
S5 0.0393(9) 0.0761(13) 0.0513(10) -0.0188(9) 0.0015(8) -0.0261(9)
S3 0.0675(11) 0.0614(12) 0.0505(10) -0.0181(9) -0.0047(9) -0.0241(10)
S9 0.0606(11) 0.0972(16) 0.0433(10) -0.0103(10) -0.0065(9) -0.0343(11)
S7 0.0486(10) 0.0973(16) 0.0613(11) -0.0124(10) -0.0038(9) -0.0405(11)
S4 0.0814(14) 0.1146(19) 0.0777(14) -0.0174(13) -0.0232(12) -0.0557(14)
S8 0.0784(14) 0.157(2) 0.0777(14) -0.0327(15) -0.0154(12) -0.0606(16)
C3 0.033(3) 0.063(5) 0.045(4) -0.020(3) -0.003(3) -0.020(3)
N1 0.038(3) 0.051(4) 0.039(3) -0.004(3) 0.006(2) -0.009(3)
C2 0.049(4) 0.061(5) 0.054(4) -0.011(3) -0.004(3) -0.030(3)
C1 0.043(3) 0.050(4) 0.035(3) -0.006(3) -0.005(3) -0.017(3)
C14 0.040(3) 0.054(4) 0.041(4) -0.012(3) -0.003(3) -0.015(3)
C12 0.035(3) 0.061(5) 0.044(4) -0.007(3) 0.001(3) -0.019(3)
C13 0.047(4) 0.092(6) 0.051(4) -0.025(4) -0.001(3) -0.027(4)
C4 0.055(4) 0.053(5) 0.066(4) 0.001(3) -0.016(3) -0.028(4)
C10 0.051(4) 0.038(4) 0.054(4) 0.001(3) -0.003(3) -0.020(3)
C5 0.053(4) 0.030(4) 0.056(4) -0.009(3) -0.004(3) -0.010(3)
C15 0.040(4) 0.061(5) 0.052(4) -0.012(3) 0.005(3) -0.013(4)
C11 0.060(4) 0.052(5) 0.060(4) 0.009(3) -0.018(4) -0.031(4)
C19 0.055(4) 0.050(5) 0.047(4) -0.009(4) 0.006(3) -0.008(4)
N2 0.041(3) 0.046(3) 0.043(3) -0.007(3) 0.005(3) -0.016(3)
C16 0.049(4) 0.088(6) 0.051(4) -0.026(4) 0.008(3) -0.018(4)
C24 0.043(4) 0.054(5) 0.048(4) -0.013(3) 0.006(3) -0.021(3)
C9 0.075(5) 0.063(5) 0.071(5) -0.011(4) -0.017(4) -0.038(4)
C6 0.056(4) 0.048(5) 0.086(5) -0.022(4) -0.007(4) -0.013(4)
C20 0.074(5) 0.070(5) 0.075(5) -0.035(4) 0.023(4) -0.037(4)
C8 0.104(7) 0.069(6) 0.073(6) -0.019(4) -0.008(5) -0.035(5)
C18 0.075(5) 0.053(5) 0.053(4) -0.005(4) -0.009(4) -0.012(4)
C17 0.053(4) 0.081(6) 0.059(5) -0.021(5) -0.005(4) 0.003(4)
C7 0.078(6) 0.061(5) 0.080(5) -0.033(4) 0.020(5) -0.018(4)
C23 0.061(4) 0.058(5) 0.053(4) -0.009(4) 0.013(4) -0.023(4)
C22 0.092(6) 0.073(6) 0.090(6) -0.026(5) 0.030(5) -0.051(5)
C21 0.131(8) 0.077(6) 0.107(7) -0.056(5) 0.047(6) -0.067(6)

loop_
_atom_type_symbol
_atom_type_description
_atom_type_scat_dispersion_real
_atom_type_scat_dispersion_imag
_atom_type_scat_source
C C 0.0033 0.0016 'International Tables Vol C Tables 4.2.6.8 and 6.1.1.4'
H H 0.0000 0.0000 'International Tables Vol C Tables 4.2.6.8 and 6.1.1.4'
S S 0.1246 0.1234 'International Tables Vol C Tables 4.2.6.8 and 6.1.1.4'
Ni Ni 0.3393 1.1124 'International Tables Vol C Tables 4.2.6.8 and 6.1.1.4'
N N 0.0061 0.0033 'International Tables Vol C Tables 4.2.6.8 and 6.1.1.4'

loop_
_geom_angle_atom_site_label_1
_geom_angle_atom_site_label_2
_geom_angle_atom_site_label_3
_geom_angle
_geom_angle_site_symmetry_1
_geom_angle_site_symmetry_3
_geom_angle_publ_flag
N1 Ni1 N2 96.17(19) . . ?
N1 Ni1 S10 94.61(13) . . ?
N2 Ni1 S10 87.79(13) . . ?
N1 Ni1 S1 87.01(13) . . ?
N2 Ni1 S1 94.88(13) . . ?
S10 Ni1 S1 176.71(7) . . ?
N1 Ni1 S2 171.09(13) . . ?
N2 Ni1 S2 83.39(14) . . ?
S10 Ni1 S2 94.26(6) . . ?
S1 Ni1 S2 84.16(5) . . ?
N1 Ni1 S6 83.23(15) . . ?
N2 Ni1 S6 172.75(13) . . ?
S10 Ni1 S6 85.05(6) . . ?
S1 Ni1 S6 92.31(6) . . ?
S2 Ni1 S6 98.32(6) . . ?
C1 S1 Ni1 98.20(19) . . ?
C3 S2 C4 102.4(3) . . ?
C3 S2 Ni1 96.9(2) . . ?
C4 S2 Ni1 109.7(2) . . ?
C14 S10 Ni1 100.5(2) . . ?
C12 S6 C11 101.6(3) . . ?
C12 S6 Ni1 97.7(2) . . ?
C11 S6 Ni1 121.5(2) . . ?
C2 S5 C3 98.0(3) . . ?
C2 S3 C1 98.7(3) . . ?
C13 S9 C14 98.1(3) . . ?
C13 S7 C12 97.2(3) . . ?
C1 C3 S5 117.4(4) . . ?
C1 C3 S2 121.7(4) . . ?
S5 C3 S2 120.8(4) . . ?
C19 N1 C15 116.5(5) . . ?
C19 N1 Ni1 120.6(4) . . ?
C15 N1 Ni1 122.7(4) . . ?
S4 C2 S5 125.3(4) . . ?
S4 C2 S3 122.5(4) . . ?
S5 C2 S3 112.1(3) . . ?
C3 C1 S1 128.0(4) . . ?
C3 C1 S3 113.6(4) . . ?
S1 C1 S3 118.4(3) . . ?
C12 C14 S10 129.0(4) . . ?
C12 C14 S9 114.5(4) . . ?
S10 C14 S9 116.5(4) . . ?
C14 C12 S6 122.5(4) . . ?
C14 C12 S7 117.2(4) . . ?
S6 C12 S7 120.2(4) . . ?
S8 C13 S7 124.7(4) . . ?
S8 C13 S9 122.4(4) . . ?
S7 C13 S9 112.8(3) . . ?
C5 C4 S2 106.8(4) . . ?
C9 C10 C5 117.9(6) . . ?
C9 C10 C11 119.9(6) . . ?
C5 C10 C11 122.2(6) . . ?
C6 C5 C10 119.4(6) . . ?
C6 C5 C4 119.2(6) . . ?
C10 C5 C4 121.4(6) . . ?
N1 C15 C16 123.9(6) . . ?
C10 C11 S6 114.9(4) . . ?
N1 C19 C18 122.4(6) . . ?
C20 N2 C24 116.4(6) . . ?
C20 N2 Ni1 122.9(5) . . ?
C24 N2 Ni1 120.5(4) . . ?
C17 C16 C15 119.1(7) . . ?
N2 C24 C23 123.8(6) . . ?
C8 C9 C10 121.2(7) . . ?
C5 C6 C7 122.0(7) . . ?
N2 C20 C21 123.0(7) . . ?
C7 C8 C9 120.3(7) . . ?
C17 C18 C19 119.5(7) . . ?
C16 C17 C18 118.6(7) . . ?
C8 C7 C6 119.1(8) . . ?
C22 C23 C24 117.9(6) . . ?
C21 C22 C23 120.0(7) . . ?
C22 C21 C20 118.9(7) . . ?

loop_
_geom_bond_atom_site_label_1
_geom_bond_atom_site_label_2
_geom_bond_distance
_geom_bond_site_symmetry_2
_geom_bond_publ_flag
Ni1 N1 2.095(5) . ?
Ni1 N2 2.109(5) . ?
Ni1 S10 2.3842(17) . ?
Ni1 S1 2.4105(17) . ?
Ni1 S2 2.5585(17) . ?
Ni1 S6 2.5827(18) . ?
S1 C1 1.717(6) . ?
S2 C3 1.749(5) . ?
S2 C4 1.841(6) . ?
S10 C14 1.714(6) . ?
S6 C12 1.743(6) . ?
S6 C11 1.835(7) . ?
S5 C2 1.712(6) . ?
S5 C3 1.741(5) . ?
S3 C2 1.734(6) . ?
S3 C1 1.757(5) . ?
S9 C13 1.737(7) . ?
S9 C14 1.752(5) . ?
S7 C13 1.711(7) . ?
S7 C12 1.757(6) . ?
S4 C2 1.644(6) . ?
S8 C13 1.659(6) . ?
C3 C1 1.351(8) . ?
N1 C19 1.338(7) . ?
N1 C15 1.340(7) . ?
C14 C12 1.340(8) . ?
C4 C5 1.509(8) . ?
C10 C9 1.395(8) . ?
C10 C5 1.407(8) . ?
C10 C11 1.487(9) . ?
C5 C6 1.362(9) . ?
C15 C16 1.363(8) . ?
C19 C18 1.377(8) . ?
N2 C20 1.337(8) . ?
N2 C24 1.337(7) . ?
C16 C17 1.355(10) . ?
C24 C23 1.377(8) . ?
C9 C8 1.377(10) . ?
C6 C7 1.381(9) . ?
C20 C21 1.377(10) . ?
C8 C7 1.361(10) . ?
C18 C17 1.371(9) . ?
C23 C22 1.360(9) . ?
C22 C21 1.354(10) . ?
